data_4100082
_journal_name_full 'Journal of the American Chemical Society'
_journal_paper_doi 10.1021/ja043415j
_journal_year 2005
_chemical_formula_moiety 'C32 H62 Li N2 O2 Pr S2 Si4 '
_chemical_formula_sum 'C32 H62 Li N2 O2 Pr S2 Si4'
_chemical_formula_weight 831.16
_space_group_IT_number 2
_space_group_name_Hall '-P 1'
_space_group_name_H-M_alt 'P -1'
_symmetry_cell_setting triclinic
_symmetry_Int_Tables_number 2
_symmetry_space_group_name_Hall '-P 1'
_symmetry_space_group_name_H-M 'P -1'
_cell_angle_alpha 103.694(6)
_cell_angle_beta 95.940(6)
_cell_angle_gamma 90.653(5)
_cell_formula_units_Z 2
_cell_length_a 8.693(2)
_cell_length_b 11.595(3)
_cell_length_c 22.719(6)
_cell_measurement_temperature 293.1
_cell_volume 2211.4(10)
_cod_original_formula_sum 'C32 H62 Li N2 O2 Pr S2 Si4 '
_cod_database_code 4100082

loop_
_symmetry_equiv_pos_site_id
_symmetry_equiv_pos_as_xyz
1 +X,+Y,+Z
2 -X,-Y,-Z

loop_
_atom_site_label
_atom_site_type_symbol
_atom_site_fract_x
_atom_site_fract_y
_atom_site_fract_z
_atom_site_U_iso_or_equiv
_atom_site_adp_type
_atom_site_occupancy
_atom_site_symmetry_multiplicity
_atom_site_calc_flag
_atom_site_refinement_flags
_atom_site_disorder_assembly
_atom_site_disorder_group
Pr(1) Pr 0.25859(4) 0.08393(3) 0.26077(2) 0.04109(10) Uani 1.00 1 d . . .
S(1) S 0.0094(2) -0.0788(2) 0.25459(9) 0.0593(6) Uani 1.00 1 d . . .
S(2) S 0.4964(2) -0.0752(2) 0.22588(9) 0.0611(6) Uani 1.00 1 d . . .
Si(1) Si 0.0897(3) 0.1801(2) 0.13145(11) 0.0632(7) Uani 1.00 1 d . . .
Si(2) Si 0.3943(3) 0.2938(2) 0.19401(11) 0.0622(7) Uani 1.00 1 d . . .
Si(3) Si 0.1367(2) 0.2989(2) 0.37458(10) 0.0555(6) Uani 1.00 1 d . . .
Si(4) Si 0.4290(2) 0.1873(2) 0.41332(9) 0.0492(5) Uani 1.00 1 d . . .
O(1) O 0.7264(7) -0.2909(5) 0.2834(3) 0.073(2) Uani 1.00 1 d . . .
O(2) O 0.764(2) -0.3034(12) 0.1574(6) 0.059(4) Uiso 0.50 1 d P . .
O(3) O 0.742(2) -0.2833(11) 0.1414(6) 0.058(3) Uiso 0.50 1 d P . .
N(1) N 0.2412(7) 0.1950(5) 0.1878(3) 0.051(2) Uani 1.00 1 d . . .
N(2) N 0.2817(6) 0.1993(5) 0.3589(2) 0.044(2) Uani 1.00 1 d . . .
C(1) C 0.0692(8) -0.1136(6) 0.3258(3) 0.046(2) Uani 1.00 1 d . . .
C(2) C 0.1957(10) -0.1789(8) 0.3341(4) 0.068(3) Uani 1.00 1 d . . .
C(3) C 0.2363(12) -0.2110(10) 0.3863(5) 0.086(4) Uani 1.00 1 d . . .
C(4) C 0.148(1) -0.1768(11) 0.4349(5) 0.097(4) Uani 1.00 1 d . . .
C(5) C 0.0195(12) -0.1109(9) 0.4275(4) 0.082(3) Uani 1.00 1 d . . .
C(6) C -0.0215(10) -0.0787(7) 0.3734(4) 0.062(3) Uani 1.00 1 d . . .
C(7) C 0.4207(10) -0.1262(9) 0.1483(4) 0.068(3) Uani 1.00 1 d . . .
C(8) C 0.2981(13) -0.196(2) 0.1295(6) 0.152(5) Uani 1.00 1 d . . .
C(9) C 0.250(2) -0.226(2) 0.0626(7) 0.183(7) Uani 1.00 1 d . . .
C(10) C 0.327(2) -0.190(2) 0.0270(7) 0.149(6) Uani 1.00 1 d . . .
C(11) C 0.460(2) -0.124(2) 0.0435(6) 0.139(7) Uani 1.00 1 d . . .
C(12) C 0.505(2) -0.0848(11) 0.1049(5) 0.109(5) Uani 1.00 1 d . . .
C(13) C -0.0501(12) 0.0614(10) 0.1350(5) 0.095(4) Uani 1.00 1 d . . .
C(14) C 0.150(1) 0.138(1) 0.0528(4) 0.131(5) Uani 1.00 1 d . . .
C(15) C -0.023(1) 0.3154(10) 0.1378(6) 0.121(5) Uani 1.00 1 d . . .
C(16) C 0.502(1) 0.2651(13) 0.1264(5) 0.119(5) Uani 1.00 1 d . . .
C(17) C 0.337(2) 0.4536(9) 0.2113(6) 0.115(5) Uani 1.00 1 d . . .
C(18) C 0.5377(10) 0.2783(9) 0.2591(5) 0.085(3) Uani 1.00 1 d . . .
C(19) C -0.0155(11) 0.2657(9) 0.3072(5) 0.089(3) Uani 1.00 1 d . . .
C(20) C 0.2029(13) 0.4556(8) 0.3847(7) 0.119(5) Uani 1.00 1 d . . .
C(21) C 0.038(1) 0.289(1) 0.4435(6) 0.133(6) Uani 1.00 1 d . . .
C(22) C 0.5430(12) 0.3289(8) 0.4470(5) 0.098(4) Uani 1.00 1 d . . .
C(23) C 0.3640(12) 0.1360(10) 0.4779(4) 0.087(4) Uani 1.00 1 d . . .
C(24) C 0.5648(11) 0.0755(9) 0.3794(4) 0.079(3) Uani 1.00 1 d . . .
C(25) C 0.6189(11) -0.2768(9) 0.3272(5) 0.086(4) Uani 1.00 1 d . . .
C(26) C 0.635(2) -0.3749(11) 0.3574(6) 0.104(4) Uani 1.00 1 d . . .
C(27) C 0.795(1) -0.4120(11) 0.3507(7) 0.122(5) Uani 1.00 1 d . . .
C(28) C 0.8284(12) -0.3837(10) 0.2931(7) 0.105(4) Uani 1.00 1 d . . .
C(29) C 0.663(3) -0.405(2) 0.1368(12) 0.089(7) Uiso 0.50 1 d P . .
C(30) C 0.717(5) -0.468(3) 0.072(2) 0.140(12) Uiso 0.50 1 d P . .
C(31) C 0.766(4) -0.383(3) 0.044(1) 0.126(10) Uiso 0.50 1 d P . .
C(32) C 0.834(3) -0.272(2) 0.0983(10) 0.083(6) Uiso 0.50 1 d P . .
C(33) C 0.626(3) -0.379(2) 0.1182(13) 0.096(8) Uiso 0.50 1 d P . .
C(34) C 0.658(3) -0.429(2) 0.0623(12) 0.091(7) Uiso 0.50 1 d P . .
C(35) C 0.847(3) -0.404(2) 0.0595(9) 0.075(5) Uiso 0.50 1 d P . .
C(36) C 0.885(3) -0.314(3) 0.1164(12) 0.107(8) Uiso 0.50 1 d P . .
Li(1) Li 0.746(1) -0.1846(12) 0.2292(7) 0.060(4) Uani 1.00 1 d . . .
H(1) H 0.2571 -0.2028 0.3014 0.086 Uiso 1.00 1 c R . .
H(2) H 0.3258 -0.2557 0.3908 0.110 Uiso 1.00 1 c R . .
H(3) H 0.1734 -0.2004 0.4719 0.121 Uiso 1.00 1 c R . .
H(4) H -0.0409 -0.0854 0.4605 0.096 Uiso 1.00 1 c R . .
H(5) H -0.1111 -0.0341 0.3689 0.075 Uiso 1.00 1 c R . .
H(6) H 0.2434 -0.2266 0.1569 0.159 Uiso 1.00 1 c R . .
H(7) H 0.1608 -0.2760 0.0457 0.200 Uiso 1.00 1 c R . .
H(8) H 0.2894 -0.2059 -0.0150 0.167 Uiso 1.00 1 c R . .
H(9) H 0.5187 -0.1035 0.0141 0.174 Uiso 1.00 1 c R . .
H(10) H 0.5939 -0.0333 0.1197 0.131 Uiso 1.00 1 c R . .
H(11) H -0.0220 -0.0121 0.1105 0.115 Uiso 1.00 1 c R . .
H(12) H -0.1514 0.0793 0.1207 0.115 Uiso 1.00 1 c R . .
H(13) H -0.0478 0.0556 0.1761 0.115 Uiso 1.00 1 c R . .
H(14) H 0.1713 0.2092 0.0405 0.159 Uiso 1.00 1 c R . .
H(15) H 0.0685 0.0935 0.0255 0.159 Uiso 1.00 1 c R . .
H(16) H 0.2399 0.0927 0.0523 0.159 Uiso 1.00 1 c R . .
H(17) H -0.1039 0.3120 0.1624 0.146 Uiso 1.00 1 c R . .
H(18) H -0.0656 0.3207 0.0983 0.146 Uiso 1.00 1 c R . .
H(19) H 0.0429 0.3832 0.1559 0.146 Uiso 1.00 1 c R . .
H(20) H 0.5834 0.2132 0.1318 0.144 Uiso 1.00 1 c R . .
H(21) H 0.5446 0.3379 0.1218 0.144 Uiso 1.00 1 c R . .
H(22) H 0.4346 0.2293 0.0911 0.144 Uiso 1.00 1 c R . .
H(23) H 0.3118 0.4748 0.1736 0.141 Uiso 1.00 1 c R . .
H(24) H 0.4204 0.5033 0.2342 0.141 Uiso 1.00 1 c R . .
H(25) H 0.2492 0.4633 0.2336 0.141 Uiso 1.00 1 c R . .
H(26) H 0.5138 0.3301 0.2958 0.101 Uiso 1.00 1 c R . .
H(27) H 0.6389 0.2977 0.2512 0.101 Uiso 1.00 1 c R . .
H(28) H 0.5332 0.1985 0.2629 0.101 Uiso 1.00 1 c R . .
H(29) H 0.0077 0.3102 0.2789 0.101 Uiso 1.00 1 c R . .
H(30) H -0.1139 0.2864 0.3204 0.101 Uiso 1.00 1 c R . .
H(31) H -0.0171 0.1833 0.2882 0.101 Uiso 1.00 1 c R . .
H(32) H 0.2382 0.4889 0.4263 0.134 Uiso 1.00 1 c R . .
H(33) H 0.1200 0.5001 0.3721 0.134 Uiso 1.00 1 c R . .
H(34) H 0.2853 0.4578 0.3605 0.134 Uiso 1.00 1 c R . .
H(35) H -0.0477 0.2337 0.4311 0.170 Uiso 1.00 1 c R . .
H(36) H 0.0024 0.3646 0.4622 0.170 Uiso 1.00 1 c R . .
H(37) H 0.1090 0.2627 0.4718 0.170 Uiso 1.00 1 c R . .
H(38) H 0.6262 0.3334 0.4236 0.108 Uiso 1.00 1 c R . .
H(39) H 0.5828 0.3314 0.4878 0.108 Uiso 1.00 1 c R . .
H(40) H 0.4782 0.3942 0.4464 0.108 Uiso 1.00 1 c R . .
H(41) H 0.3407 0.2021 0.5089 0.106 Uiso 1.00 1 c R . .
H(42) H 0.4440 0.0930 0.4938 0.106 Uiso 1.00 1 c R . .
H(43) H 0.2741 0.0856 0.4641 0.106 Uiso 1.00 1 c R . .
H(44) H 0.5329 -0.0004 0.3839 0.094 Uiso 1.00 1 c R . .
H(45) H 0.6661 0.0958 0.3997 0.094 Uiso 1.00 1 c R . .
H(46) H 0.5650 0.0733 0.3374 0.094 Uiso 1.00 1 c R . .
H(47) H 0.6399 -0.2029 0.3560 0.111 Uiso 1.00 1 c R . .
H(48) H 0.5165 -0.2787 0.3076 0.111 Uiso 1.00 1 c R . .
H(49) H 0.6204 -0.3487 0.3993 0.128 Uiso 1.00 1 c R . .
H(50) H 0.5629 -0.4386 0.3386 0.128 Uiso 1.00 1 c R . .
H(51) H 0.8645 -0.3673 0.3833 0.152 Uiso 1.00 1 c R . .
H(52) H 0.8036 -0.4943 0.3492 0.152 Uiso 1.00 1 c R . .
H(53) H 0.8067 -0.4525 0.2607 0.128 Uiso 1.00 1 c R . .
H(54) H 0.9336 -0.3585 0.2951 0.128 Uiso 1.00 1 c R . .
